data_4334468
loop_
_publ_author_name
'Francys E. Fern\'andez'
'M. Carmen Puerta'
'Pedro Valerga'

_publ_contact_author_address
;
Departamento de CMIM y Qu\'imica Inorg\'anica
Universidad de C\'adiz
Facultad de Ciencias
Campus Universitario del R\'io San Pedro
11510. Puerto Real. SPAIN.
;
_publ_contact_author_email pedro.valerga@uca.es
_publ_contact_author_fax '34 (956) 016288'
_publ_contact_author_name 'Pedro Valerga'
_publ_contact_author_phone '34 (956) 016340'
_publ_section_title
;
 Picolyl-NHC Hydrotris(pyrazolyl)borate Ruthenium(II) Complexes:
 Synthesis, Characterization, and Reactivity with Small Molecules
;
_journal_name_full 'Inorganic Chemistry'
_journal_page_first 4396
_journal_page_last 4410
_journal_paper_doi 10.1021/ic302553z
_journal_volume 52
_journal_year 2013
_chemical_formula_moiety 'C48 H46 B2 N20 Ru2, 2(C32 H12 B F24), 2(C4 H10 O)'
_chemical_formula_sum 'C120 H90 B4 F48 N20 O2 Ru2'
_chemical_formula_weight 3001.50
_chemical_name_systematic
;(\m-dinitrogen)-<i>bis</i>{\k^2^C,N-3-phenyl-1-(pyrid-2-ylmethyl)-2,3-dihydro-
imidazole-2-ylidene}-<i>bis</i>{\k^3^N,N',N''-<i>tris</i>(pirazolyl)borate}-
diruthenium(II) 
<i>bis</i>{<i>tetrakis</i>{3,5-<i>bis</i>(trifluoromethyl)phenyl}borate} 
<i>bis</i>(diethyl ether solvate)
;
_space_group_IT_number 2
_symmetry_cell_setting triclinic
_symmetry_Int_Tables_number 2
_symmetry_space_group_name_Hall '-P 1'
_symmetry_space_group_name_H-M 'P -1'
_atom_sites_solution_hydrogens geom
_atom_sites_solution_primary direct
_atom_sites_solution_secondary difmap
_audit_creation_method SHELXL-97
_cell_angle_alpha 110.91(3)
_cell_angle_beta 91.51(3)
_cell_angle_gamma 100.67(3)
_cell_formula_units_Z 1
_cell_length_a 13.514(3)
_cell_length_b 14.435(3)
_cell_length_c 17.643(4)
_cell_measurement_reflns_used 6977
_cell_measurement_temperature 100(2)
_cell_measurement_theta_max 24.582
_cell_measurement_theta_min 2.311
_cell_volume 3143.4(14)
_computing_cell_refinement 'SAINT (Bruker, 2001)'
_computing_data_collection 'SMART (Bruker, 2001)'
_computing_data_reduction 'SAINT (Bruker, 2001)'
_computing_molecular_graphics 'ORTEP-3 vers. 1.08 (Farrugia, 2005)'
_computing_publication_material 'SHELXTL (Sheldrick, 2001)'
_computing_structure_refinement 'SHELXTL (Sheldrick, 2001)'
_computing_structure_solution 'SHELXTL (Sheldrick, 2001)'
_diffrn_ambient_temperature 100(2)
_diffrn_measured_fraction_theta_full 0.964
_diffrn_measured_fraction_theta_max 0.964
_diffrn_measurement_device_type 'Bruker SMART APEX CCD area detector'
_diffrn_measurement_method '1700 omega scan frames, 0.3 deg, 10 sec'
_diffrn_radiation_monochromator graphite
_diffrn_radiation_probe x-ray
_diffrn_radiation_type MoK\a
_diffrn_radiation_wavelength 0.71073
_diffrn_reflns_av_R_equivalents 0.0265
_diffrn_reflns_av_sigmaI/netI 0.0435
_diffrn_reflns_limit_h_max 15
_diffrn_reflns_limit_h_min -16
_diffrn_reflns_limit_k_max 14
_diffrn_reflns_limit_k_min -17
_diffrn_reflns_limit_l_max 20
_diffrn_reflns_limit_l_min -20
_diffrn_reflns_number 21242
_diffrn_reflns_theta_full 25.05
_diffrn_reflns_theta_max 25.05
_diffrn_reflns_theta_min 1.24
_diffrn_source 'fine-focus sealed tube'
_diffrn_source_type 'Bruker SMART APEX'
_diffrn_standards_decay_% 0.0043
_diffrn_standards_number 0
_exptl_absorpt_coefficient_mu 0.371
_exptl_absorpt_correction_T_max 1.000
_exptl_absorpt_correction_T_min 0.862
_exptl_absorpt_correction_type multi-scan
_exptl_absorpt_process_details '(SADABS; Sheldrick, 2004)'
_exptl_crystal_colour orange
_exptl_crystal_density_diffrn 1.586
_exptl_crystal_description block
_exptl_crystal_F_000 1506
_exptl_crystal_size_max 0.48
_exptl_crystal_size_mid 0.26
_exptl_crystal_size_min 0.19
_refine_diff_density_max 1.943
_refine_diff_density_min -0.686
_refine_diff_density_rms 0.094
_refine_ls_extinction_method none
_refine_ls_goodness_of_fit_ref 1.056
_refine_ls_hydrogen_treatment mixed
_refine_ls_matrix_type full
_refine_ls_number_parameters 913
_refine_ls_number_reflns 10719
_refine_ls_number_restraints 0
_refine_ls_restrained_S_all 1.056
_refine_ls_R_factor_all 0.0672
_refine_ls_R_factor_gt 0.0575
_refine_ls_shift/su_max 0.000
_refine_ls_shift/su_mean 0.000
_refine_ls_structure_factor_coef Fsqd
_refine_ls_weighting_details 'calc w=1/[\s^2^(Fo^2^)+(0.0782P)^2^+5.6325P] where P=(Fo^2^+2Fc^2^)/3'
_refine_ls_weighting_scheme calc
_refine_ls_wR_factor_gt 0.1468
_refine_ls_wR_factor_ref 0.1556
_reflns_number_gt 9179
_reflns_number_total 10719
_reflns_threshold_expression >2sigma(I)
_cod_data_source_file ic302553z_si_002_6.cif
_cod_data_source_block pv1226p-1
_cod_original_cell_volume 3143.5(11)
_cod_database_code 4334468

loop_
_symmetry_equiv_pos_as_xyz
'x, y, z'
'-x, -y, -z'

loop_
_atom_site_label
_atom_site_type_symbol
_atom_site_fract_x
_atom_site_fract_y
_atom_site_fract_z
_atom_site_U_iso_or_equiv
_atom_site_adp_type
_atom_site_occupancy
_atom_site_symmetry_multiplicity
_atom_site_calc_flag
_atom_site_refinement_flags
_atom_site_disorder_assembly
_atom_site_disorder_group
Ru1 Ru 0.12308(2) 0.39164(3) 0.440666(17) 0.03030(12) Uani 1 1 d . . .
N1 N 0.0261(3) 0.4740(3) 0.48877(19) 0.0316(7) Uani 1 1 d . . .
N2 N 0.1581(3) 0.4827(3) 0.3692(2) 0.0350(8) Uani 1 1 d . . .
N3 N 0.1626(3) 0.4344(3) 0.2873(2) 0.0375(8) Uani 1 1 d . . .
N4 N 0.0160(3) 0.3001(3) 0.34404(19) 0.0335(8) Uani 1 1 d . . .
N5 N 0.0447(3) 0.2715(3) 0.26637(19) 0.0377(8) Uani 1 1 d . . .
N6 N 0.2290(3) 0.3139(3) 0.38162(19) 0.0353(8) Uani 1 1 d . . .
N7 N 0.2293(3) 0.2904(3) 0.29936(19) 0.0385(9) Uani 1 1 d . . .
N8 N 0.0968(3) 0.3500(3) 0.5929(2) 0.0393(9) Uani 1 1 d . . .
N9 N 0.0478(3) 0.2056(3) 0.4945(2) 0.0393(9) Uani 1 1 d . . .
N10 N 0.2388(3) 0.4829(3) 0.53334(19) 0.0347(8) Uani 1 1 d . . .
C1 C 0.1722(4) 0.5030(4) 0.2511(3) 0.0489(12) Uani 1 1 d . . .
H1 H 0.1765 0.4884 0.1945 0.059 Uiso 1 1 calc R . .
C2 C 0.1748(4) 0.5979(4) 0.3093(3) 0.0525(13) Uani 1 1 d . . .
H2 H 0.1811 0.6606 0.3016 0.063 Uiso 1 1 calc R . .
C3 C 0.1659(4) 0.5802(4) 0.3819(3) 0.0449(11) Uani 1 1 d . . .
H3 H 0.1655 0.6315 0.4338 0.054 Uiso 1 1 calc R . .
C4 C -0.0340(4) 0.2081(4) 0.2138(3) 0.0489(12) Uani 1 1 d . . .
H4 H -0.0333 0.1774 0.1564 0.059 Uiso 1 1 calc R . .
C5 C -0.1149(4) 0.1953(4) 0.2562(3) 0.0494(12) Uani 1 1 d . . .
H5 H -0.1805 0.1545 0.2353 0.059 Uiso 1 1 calc R . .
C6 C -0.0800(3) 0.2552(4) 0.3374(3) 0.0407(10) Uani 1 1 d . . .
H6 H -0.1199 0.2627 0.3819 0.049 Uiso 1 1 calc R . .
C7 C 0.3053(3) 0.2424(4) 0.2729(3) 0.0451(11) Uani 1 1 d . . .
H7 H 0.3214 0.2180 0.2181 0.054 Uiso 1 1 calc R . .
C8 C 0.3559(3) 0.2345(4) 0.3381(3) 0.0498(12) Uani 1 1 d . . .
H8 H 0.4125 0.2040 0.3378 0.060 Uiso 1 1 calc R . .
C9 C 0.3061(3) 0.2811(4) 0.4044(3) 0.0427(11) Uani 1 1 d . . .
H9 H 0.3246 0.2885 0.4589 0.051 Uiso 1 1 calc R . .
C10 C 0.0866(3) 0.3051(3) 0.5095(2) 0.0321(9) Uani 1 1 d . . .
C11 C 0.0622(4) 0.2800(4) 0.6286(3) 0.0478(12) Uani 1 1 d . . .
H11 H 0.0603 0.2936 0.6853 0.057 Uiso 1 1 calc R . .
C12 C 0.0322(4) 0.1909(4) 0.5687(3) 0.0501(12) Uani 1 1 d . . .
H12 H 0.0051 0.1285 0.5745 0.060 Uiso 1 1 calc R . .
C13 C 0.0207(3) 0.1216(4) 0.4193(3) 0.0388(10) Uani 1 1 d . . .
C14 C -0.0764(4) 0.0622(4) 0.4046(3) 0.0476(12) Uani 1 1 d . . .
H14 H -0.1243 0.0804 0.4429 0.057 Uiso 1 1 calc R . .
C15 C -0.1035(4) -0.0236(4) 0.3344(3) 0.0512(12) Uani 1 1 d . . .
H15 H -0.1696 -0.0647 0.3247 0.061 Uiso 1 1 calc R . .
C16 C -0.0338(4) -0.0494(4) 0.2779(3) 0.0511(12) Uani 1 1 d . . .
H16 H -0.0525 -0.1079 0.2294 0.061 Uiso 1 1 calc R . .
C17 C 0.0611(4) 0.0091(4) 0.2921(3) 0.0508(12) Uani 1 1 d . . .
H17 H 0.1082 -0.0092 0.2532 0.061 Uiso 1 1 calc R . .
C18 C 0.0905(3) 0.0957(4) 0.3631(3) 0.0432(11) Uani 1 1 d . . .
H18 H 0.1569 0.1361 0.3725 0.052 Uiso 1 1 calc R . .
C19 C 0.1334(3) 0.4587(3) 0.6388(2) 0.0407(11) Uani 1 1 d . . .
H19A H 0.1426 0.4706 0.6976 0.049 Uiso 1 1 calc R . .
H19B H 0.0817 0.4957 0.6308 0.049 Uiso 1 1 calc R . .
C20 C 0.2305(3) 0.4999(3) 0.6136(2) 0.0366(10) Uani 1 1 d . . .
C21 C 0.3107(3) 0.5583(3) 0.6715(3) 0.0382(10) Uani 1 1 d . . .
H21 H 0.3038 0.5704 0.7275 0.046 Uiso 1 1 calc R . .
C22 C 0.4008(4) 0.5996(4) 0.6491(3) 0.0444(11) Uani 1 1 d . . .
H22 H 0.4556 0.6395 0.6891 0.053 Uiso 1 1 calc R . .
C23 C 0.4094(3) 0.5815(4) 0.5681(3) 0.0414(10) Uani 1 1 d . . .
H23 H 0.4702 0.6082 0.5504 0.050 Uiso 1 1 calc R . .
C24 C 0.3273(3) 0.5237(3) 0.5131(3) 0.0371(10) Uani 1 1 d . . .
H24 H 0.3334 0.5118 0.4570 0.045 Uiso 1 1 calc R . .
B1 B 0.1505(4) 0.3184(4) 0.2519(3) 0.0420(12) Uani 1 1 d . . .
H1A H 0.1596 0.2939 0.1924 0.050 Uiso 1 1 calc R . .
F1 F 0.7148(2) 1.0898(2) 0.34908(19) 0.0565(7) Uani 1 1 d . . .
F2 F 0.6611(2) 1.2078(3) 0.43911(18) 0.0769(10) Uani 1 1 d . . .
F3 F 0.6456(2) 1.1921(2) 0.31411(19) 0.0583(8) Uani 1 1 d . . .
F4 F 0.2767(3) 1.0958(3) 0.4799(2) 0.0858(12) Uani 1 1 d . . .
F5 F 0.3606(3) 1.0200(4) 0.5275(2) 0.1095(17) Uani 1 1 d . . .
F6 F 0.2354(4) 0.9418(4) 0.4386(3) 0.158(3) Uani 1 1 d . . .
F7A F 0.4249(9) 0.4258(12) 0.0168(9) 0.094(7) Uani 0.526(13) 1 d P A 1
F8A F 0.2765(8) 0.4146(6) 0.0499(5) 0.069(3) Uani 0.526(13) 1 d P A 1
F9A F 0.3763(11) 0.3611(6) 0.1097(4) 0.092(5) Uani 0.526(13) 1 d P A 1
F7B F 0.4714(7) 0.3869(5) 0.0767(6) 0.074(4) Uani 0.474(13) 1 d P A 2
F8B F 0.3950(18) 0.4368(16) 0.0049(12) 0.131(9) Uani 0.474(13) 1 d P A 2
F9B F 0.3134(9) 0.3761(9) 0.0760(9) 0.108(7) Uani 0.474(13) 1 d P A 2
F10 F 0.4268(3) 0.7013(2) 0.42363(16) 0.0642(9) Uani 1 1 d . . .
F11 F 0.4747(3) 0.5627(3) 0.37994(18) 0.0848(12) Uani 1 1 d . . .
F12 F 0.5781(3) 0.7021(4) 0.3954(2) 0.1100(17) Uani 1 1 d . . .
F13 F 0.1805(2) 1.0548(2) 0.11066(18) 0.0548(7) Uani 1 1 d . . .
F14 F 0.0294(2) 0.9737(3) 0.0729(2) 0.0708(9) Uani 1 1 d . . .
F15 F 0.1430(3) 0.9491(2) -0.01032(16) 0.0678(9) Uani 1 1 d . . .
F16 F 0.0445(2) 0.5564(3) 0.1025(3) 0.0844(12) Uani 1 1 d . . .
F17 F -0.0590(2) 0.6128(3) 0.0509(2) 0.0802(11) Uani 1 1 d . . .
F18 F -0.0300(4) 0.6660(3) 0.1770(2) 0.136(2) Uani 1 1 d . . .
F19 F 0.3966(2) 0.8985(2) -0.10449(15) 0.0553(8) Uani 1 1 d . . .
F20 F 0.4299(3) 0.7529(2) -0.16248(16) 0.0712(10) Uani 1 1 d . . .
F21 F 0.5400(2) 0.8847(3) -0.14774(17) 0.0593(8) Uani 1 1 d . . .
F22 F 0.7687(2) 0.7920(2) 0.1186(2) 0.0603(8) Uani 1 1 d . . .
F23 F 0.79666(19) 0.9481(2) 0.13105(17) 0.0531(7) Uani 1 1 d . . .
F24 F 0.80498(19) 0.8340(2) 0.01619(17) 0.0534(7) Uani 1 1 d . . .
C25 C 0.4220(3) 0.9192(3) 0.2534(2) 0.0286(8) Uani 1 1 d . . .
C26 C 0.5112(3) 0.9920(3) 0.2722(2) 0.0318(9) Uani 1 1 d . . .
H26 H 0.5555 0.9903 0.2309 0.038 Uiso 1 1 calc R . .
C27 C 0.5381(3) 1.0680(3) 0.3497(3) 0.0351(9) Uani 1 1 d . . .
C28 C 0.4757(3) 1.0747(3) 0.4110(3) 0.0382(10) Uani 1 1 d . . .
H28 H 0.4947 1.1253 0.4639 0.046 Uiso 1 1 calc R . .
C29 C 0.3847(3) 1.0060(4) 0.3934(3) 0.0395(10) Uani 1 1 d . . .
C30 C 0.3581(3) 0.9302(3) 0.3162(2) 0.0359(9) Uani 1 1 d . . .
H30 H 0.2945 0.8844 0.3057 0.043 Uiso 1 1 calc R . .
C31 C 0.6389(4) 1.1386(4) 0.3636(3) 0.0444(11) Uani 1 1 d . . .
C32 C 0.3157(4) 1.0134(4) 0.4590(3) 0.0509(12) Uani 1 1 d . . .
C33 C 0.4103(3) 0.7196(3) 0.1900(2) 0.0330(9) Uani 1 1 d . . .
C34 C 0.3943(3) 0.6226(3) 0.1288(2) 0.0370(10) Uani 1 1 d . . .
H34 H 0.3748 0.6150 0.0745 0.044 Uiso 1 1 calc R . .
C35 C 0.4057(4) 0.5375(4) 0.1444(3) 0.0455(11) Uani 1 1 d . A .
C36 C 0.4344(3) 0.5441(4) 0.2233(3) 0.0408(10) Uani 1 1 d . . .
H36 H 0.4412 0.4856 0.2341 0.049 Uiso 1 1 calc R . .
C37 C 0.4524(3) 0.6385(3) 0.2845(2) 0.0365(10) Uani 1 1 d . . .
C38 C 0.4399(3) 0.7240(3) 0.2682(2) 0.0346(9) Uani 1 1 d . . .
H38 H 0.4521 0.7878 0.3120 0.041 Uiso 1 1 calc R . .
C39 C 0.3840(6) 0.4345(4) 0.0782(3) 0.0642(17) Uani 1 1 d . . .
C40 C 0.4831(4) 0.6506(4) 0.3694(3) 0.0473(12) Uani 1 1 d . . .
C41 C 0.2752(3) 0.8071(3) 0.1382(2) 0.0287(8) Uani 1 1 d . . .
C42 C 0.2470(3) 0.8848(3) 0.1179(2) 0.0289(8) Uani 1 1 d . . .
H42 H 0.2976 0.9422 0.1222 0.035 Uiso 1 1 calc R . .
C43 C 0.1478(3) 0.8810(3) 0.0917(2) 0.0288(8) Uani 1 1 d . . .
C44 C 0.0718(3) 0.8000(3) 0.0869(2) 0.0322(9) Uani 1 1 d . . .
H44 H 0.0039 0.7968 0.0688 0.039 Uiso 1 1 calc R . .
C45 C 0.0963(3) 0.7241(3) 0.1089(2) 0.0308(9) Uani 1 1 d . . .
C46 C 0.1966(3) 0.7269(3) 0.1333(2) 0.0310(9) Uani 1 1 d . . .
H46 H 0.2115 0.6727 0.1470 0.037 Uiso 1 1 calc R . .
C47 C 0.1248(3) 0.9636(3) 0.0658(3) 0.0378(10) Uani 1 1 d . . .
C48 C 0.0134(4) 0.6403(4) 0.1098(3) 0.0418(11) Uani 1 1 d . . .
C49 C 0.4693(3) 0.8281(3) 0.0993(2) 0.0296(8) Uani 1 1 d . . .
C50 C 0.4395(3) 0.8339(3) 0.0248(2) 0.0293(8) Uani 1 1 d . . .
H50 H 0.3698 0.8288 0.0111 0.035 Uiso 1 1 calc R . .
C51 C 0.5078(3) 0.8466(3) -0.0297(2) 0.0295(8) Uani 1 1 d . . .
C52 C 0.6099(3) 0.8534(3) -0.0128(2) 0.0312(9) Uani 1 1 d . . .
H52 H 0.6570 0.8636 -0.0496 0.037 Uiso 1 1 calc R . .
C53 C 0.6414(3) 0.8449(3) 0.0593(2) 0.0324(9) Uani 1 1 d . . .
C54 C 0.5730(3) 0.8315(3) 0.1132(2) 0.0326(9) Uani 1 1 d . . .
H54 H 0.5969 0.8242 0.1615 0.039 Uiso 1 1 calc R . .
C55 C 0.4688(3) 0.8461(3) -0.1102(2) 0.0336(9) Uani 1 1 d . . .
C56 C 0.7522(3) 0.8546(4) 0.0811(3) 0.0420(11) Uani 1 1 d . . .
B2 B 0.3940(3) 0.8178(4) 0.1691(3) 0.0304(10) Uani 1 1 d . . .
O1 O 0.7744(3) 0.4947(3) 0.16668(19) 0.0543(9) Uani 1 1 d . . .
C57 C 0.7853(5) 0.4102(5) 0.0985(3) 0.075(2) Uani 1 1 d . . .
H57A H 0.8167 0.4332 0.0564 0.090 Uiso 1 1 calc R . .
H57B H 0.7180 0.3665 0.0746 0.090 Uiso 1 1 calc R . .
C58 C 0.8500(7) 0.3520(5) 0.1244(4) 0.091(2) Uani 1 1 d . . .
H58A H 0.9189 0.3929 0.1417 0.137 Uiso 1 1 calc R . .
H58B H 0.8515 0.2892 0.0786 0.137 Uiso 1 1 calc R . .
H58C H 0.8224 0.3357 0.1699 0.137 Uiso 1 1 calc R . .
C59 C 0.7098(4) 0.5534(6) 0.1478(4) 0.079(2) Uani 1 1 d . . .
H59A H 0.6406 0.5117 0.1288 0.095 Uiso 1 1 calc R . .
H59B H 0.7355 0.5754 0.1036 0.095 Uiso 1 1 calc R . .
C60 C 0.7073(5) 0.6449(6) 0.2230(5) 0.091(2) Uani 1 1 d . . .
H60A H 0.6882 0.6229 0.2681 0.137 Uiso 1 1 calc R . .
H60B H 0.6576 0.6813 0.2120 0.137 Uiso 1 1 calc R . .
H60C H 0.7744 0.6898 0.2378 0.137 Uiso 1 1 calc R . .

loop_
_atom_site_aniso_label
_atom_site_aniso_U_11
_atom_site_aniso_U_22
_atom_site_aniso_U_33
_atom_site_aniso_U_23
_atom_site_aniso_U_13
_atom_site_aniso_U_12
Ru1 0.0342(2) 0.0419(2) 0.02030(17) 0.01203(14) 0.00791(12) 0.01923(15)
N1 0.037(2) 0.041(2) 0.0241(16) 0.0159(15) 0.0101(14) 0.0149(14)
N2 0.0351(19) 0.049(2) 0.0281(17) 0.0173(16) 0.0078(14) 0.0196(16)
N3 0.037(2) 0.057(2) 0.0252(17) 0.0196(16) 0.0086(14) 0.0181(17)
N4 0.0321(19) 0.048(2) 0.0250(16) 0.0136(15) 0.0090(14) 0.0177(16)
N5 0.040(2) 0.056(2) 0.0215(16) 0.0140(16) 0.0060(14) 0.0189(17)
N6 0.0338(19) 0.048(2) 0.0267(17) 0.0119(15) 0.0041(14) 0.0192(16)
N7 0.038(2) 0.056(2) 0.0240(17) 0.0105(16) 0.0092(14) 0.0213(17)
N8 0.048(2) 0.053(2) 0.0240(17) 0.0163(16) 0.0084(15) 0.0209(18)
N9 0.041(2) 0.049(2) 0.0326(19) 0.0176(17) 0.0120(15) 0.0143(17)
N10 0.044(2) 0.041(2) 0.0230(16) 0.0103(15) 0.0054(14) 0.0223(17)
C1 0.047(3) 0.076(4) 0.034(2) 0.029(2) 0.012(2) 0.019(3)
C2 0.065(3) 0.061(3) 0.047(3) 0.034(3) 0.012(2) 0.020(3)
C3 0.051(3) 0.051(3) 0.041(2) 0.022(2) 0.010(2) 0.022(2)
C4 0.050(3) 0.066(3) 0.028(2) 0.013(2) 0.002(2) 0.011(2)
C5 0.042(3) 0.064(3) 0.040(2) 0.018(2) 0.003(2) 0.007(2)
C6 0.038(3) 0.055(3) 0.037(2) 0.023(2) 0.0072(19) 0.015(2)
C7 0.039(3) 0.058(3) 0.040(2) 0.011(2) 0.017(2) 0.024(2)
C8 0.031(2) 0.068(3) 0.051(3) 0.017(2) 0.009(2) 0.023(2)
C9 0.043(3) 0.051(3) 0.039(2) 0.017(2) 0.0044(19) 0.018(2)
C10 0.034(2) 0.043(2) 0.0243(19) 0.0120(17) 0.0043(16) 0.0202(19)
C11 0.062(3) 0.060(3) 0.028(2) 0.021(2) 0.009(2) 0.017(3)
C12 0.062(3) 0.060(3) 0.041(3) 0.031(2) 0.009(2) 0.018(3)
C13 0.033(2) 0.050(3) 0.040(2) 0.022(2) 0.0038(18) 0.012(2)
C14 0.045(3) 0.057(3) 0.046(3) 0.021(2) 0.013(2) 0.017(2)
C15 0.046(3) 0.047(3) 0.055(3) 0.015(2) 0.001(2) 0.005(2)
C16 0.056(3) 0.048(3) 0.042(3) 0.009(2) -0.007(2) 0.014(2)
C17 0.052(3) 0.063(3) 0.036(2) 0.013(2) 0.009(2) 0.020(3)
C18 0.036(2) 0.053(3) 0.039(2) 0.015(2) 0.0031(19) 0.011(2)
C19 0.049(3) 0.052(3) 0.024(2) 0.0107(19) 0.0056(18) 0.023(2)
C20 0.048(3) 0.044(2) 0.026(2) 0.0158(18) 0.0096(18) 0.023(2)
C21 0.048(3) 0.043(3) 0.028(2) 0.0142(19) 0.0059(18) 0.019(2)
C22 0.050(3) 0.045(3) 0.040(2) 0.015(2) 0.000(2) 0.017(2)
C23 0.038(2) 0.048(3) 0.040(2) 0.016(2) 0.0054(19) 0.013(2)
C24 0.036(2) 0.042(2) 0.035(2) 0.0131(19) 0.0021(18) 0.0137(19)
B1 0.045(3) 0.062(3) 0.021(2) 0.013(2) 0.008(2) 0.020(3)
F1 0.0360(15) 0.0572(17) 0.077(2) 0.0250(15) 0.0056(13) 0.0118(13)
F2 0.061(2) 0.079(2) 0.0505(18) -0.0132(16) 0.0026(15) -0.0083(17)
F3 0.0550(17) 0.0473(16) 0.075(2) 0.0299(15) -0.0002(15) 0.0028(13)
F4 0.086(2) 0.136(3) 0.067(2) 0.049(2) 0.0393(19) 0.073(2)
F5 0.108(3) 0.223(5) 0.066(2) 0.095(3) 0.050(2) 0.108(3)
F6 0.172(5) 0.131(4) 0.084(3) -0.022(3) 0.095(3) -0.065(4)
F7A 0.073(6) 0.082(9) 0.072(10) -0.032(7) 0.047(6) 0.002(5)
F8A 0.086(6) 0.046(5) 0.055(4) -0.004(3) -0.008(4) 0.010(4)
F9A 0.180(14) 0.047(4) 0.049(4) 0.012(3) -0.024(5) 0.043(6)
F7B 0.078(6) 0.040(4) 0.085(6) -0.008(3) -0.017(5) 0.035(4)
F8B 0.26(2) 0.072(8) 0.054(7) 0.001(5) 0.000(11) 0.074(12)
F9B 0.071(8) 0.058(8) 0.128(13) -0.030(8) 0.050(8) -0.019(6)
F10 0.098(2) 0.071(2) 0.0335(14) 0.0174(14) 0.0138(15) 0.0463(18)
F11 0.164(4) 0.077(2) 0.0447(17) 0.0360(16) 0.032(2) 0.070(2)
F12 0.061(2) 0.215(5) 0.056(2) 0.070(3) -0.0182(17) -0.007(3)
F13 0.0601(18) 0.0419(16) 0.0648(18) 0.0212(14) -0.0086(14) 0.0157(13)
F14 0.0370(16) 0.083(2) 0.119(3) 0.063(2) 0.0129(16) 0.0271(15)
F15 0.117(3) 0.067(2) 0.0375(15) 0.0283(14) 0.0128(16) 0.0423(19)
F16 0.056(2) 0.064(2) 0.146(4) 0.064(2) -0.010(2) -0.0062(16)
F17 0.057(2) 0.077(2) 0.100(3) 0.044(2) -0.0291(19) -0.0208(17)
F18 0.158(4) 0.097(3) 0.076(2) -0.019(2) 0.083(3) -0.066(3)
F19 0.0559(17) 0.091(2) 0.0364(14) 0.0290(14) 0.0123(12) 0.0448(16)
F20 0.120(3) 0.0473(17) 0.0316(14) 0.0057(13) -0.0182(16) 0.0028(17)
F21 0.0480(16) 0.098(2) 0.0497(16) 0.0465(17) 0.0134(13) 0.0172(16)
F22 0.0336(14) 0.078(2) 0.092(2) 0.0554(18) 0.0017(14) 0.0175(14)
F23 0.0359(14) 0.0541(17) 0.0570(17) 0.0095(14) -0.0093(12) 0.0038(12)
F24 0.0309(14) 0.0688(19) 0.0595(17) 0.0180(14) 0.0095(12) 0.0189(13)
C25 0.031(2) 0.033(2) 0.0273(19) 0.0144(17) 0.0023(16) 0.0132(17)
C26 0.032(2) 0.039(2) 0.031(2) 0.0170(18) 0.0056(16) 0.0155(18)
C27 0.033(2) 0.034(2) 0.038(2) 0.0105(18) -0.0018(17) 0.0120(18)
C28 0.044(3) 0.039(2) 0.030(2) 0.0076(18) -0.0005(18) 0.017(2)
C29 0.043(3) 0.047(3) 0.032(2) 0.0145(19) 0.0080(18) 0.018(2)
C30 0.036(2) 0.042(2) 0.032(2) 0.0161(19) 0.0042(17) 0.0102(19)
C31 0.047(3) 0.041(3) 0.041(2) 0.009(2) 0.004(2) 0.011(2)
C32 0.056(3) 0.057(3) 0.037(3) 0.015(2) 0.011(2) 0.009(3)
C33 0.031(2) 0.041(2) 0.031(2) 0.0150(18) 0.0033(16) 0.0121(18)
C34 0.044(2) 0.042(2) 0.028(2) 0.0131(18) 0.0004(18) 0.016(2)
C35 0.059(3) 0.040(3) 0.039(2) 0.012(2) -0.003(2) 0.021(2)
C36 0.046(3) 0.043(3) 0.040(2) 0.021(2) 0.006(2) 0.015(2)
C37 0.040(2) 0.042(2) 0.033(2) 0.0155(19) 0.0063(18) 0.0152(19)
C38 0.035(2) 0.040(2) 0.029(2) 0.0113(18) 0.0056(17) 0.0113(18)
C39 0.107(5) 0.041(3) 0.042(3) 0.009(2) -0.018(3) 0.026(4)
C40 0.060(3) 0.055(3) 0.040(2) 0.026(2) 0.013(2) 0.027(3)
C41 0.033(2) 0.034(2) 0.0217(18) 0.0112(16) 0.0063(15) 0.0122(17)
C42 0.029(2) 0.034(2) 0.0263(19) 0.0119(16) 0.0059(15) 0.0099(17)
C43 0.028(2) 0.039(2) 0.0215(18) 0.0108(16) 0.0059(15) 0.0131(17)
C44 0.027(2) 0.047(2) 0.0211(18) 0.0099(17) 0.0042(15) 0.0099(18)
C45 0.032(2) 0.037(2) 0.0215(18) 0.0079(16) 0.0081(15) 0.0089(17)
C46 0.041(2) 0.032(2) 0.0217(18) 0.0097(16) 0.0084(16) 0.0127(18)
C47 0.033(2) 0.045(3) 0.039(2) 0.017(2) -0.0006(18) 0.0127(19)
C48 0.045(3) 0.042(3) 0.034(2) 0.0108(19) 0.010(2) 0.005(2)
C49 0.031(2) 0.029(2) 0.0286(19) 0.0089(16) 0.0020(16) 0.0101(17)
C50 0.030(2) 0.029(2) 0.0278(19) 0.0061(16) 0.0037(16) 0.0114(16)
C51 0.030(2) 0.030(2) 0.0275(19) 0.0069(16) 0.0050(16) 0.0097(16)
C52 0.031(2) 0.031(2) 0.031(2) 0.0090(17) 0.0099(16) 0.0100(17)
C53 0.028(2) 0.029(2) 0.038(2) 0.0086(17) 0.0015(17) 0.0091(17)
C54 0.033(2) 0.038(2) 0.029(2) 0.0122(17) 0.0011(16) 0.0139(18)
C55 0.036(2) 0.036(2) 0.030(2) 0.0123(18) 0.0078(17) 0.0109(18)
C56 0.032(2) 0.047(3) 0.049(3) 0.018(2) 0.005(2) 0.014(2)
B2 0.031(2) 0.035(3) 0.028(2) 0.0130(19) 0.0023(18) 0.0102(19)
O1 0.055(2) 0.074(2) 0.0405(18) 0.0312(18) 0.0047(15) 0.0081(18)
C57 0.098(5) 0.066(4) 0.040(3) 0.013(3) 0.013(3) -0.022(4)
C58 0.145(7) 0.064(4) 0.070(4) 0.019(3) 0.058(4) 0.037(4)
C59 0.047(3) 0.132(6) 0.093(5) 0.089(5) -0.004(3) 0.007(4)
C60 0.080(5) 0.125(6) 0.121(6) 0.084(6) 0.046(4) 0.061(5)

loop_
_atom_type_symbol
_atom_type_description
_atom_type_scat_dispersion_real
_atom_type_scat_dispersion_imag
_atom_type_scat_source
C C 0.0033 0.0016 'International Tables Vol C Tables 4.2.6.8 and 6.1.1.4'
H H 0.0000 0.0000 'International Tables Vol C Tables 4.2.6.8 and 6.1.1.4'
B B 0.0013 0.0007 'International Tables Vol C Tables 4.2.6.8 and 6.1.1.4'
N N 0.0061 0.0033 'International Tables Vol C Tables 4.2.6.8 and 6.1.1.4'
F F 0.0171 0.0103 'International Tables Vol C Tables 4.2.6.8 and 6.1.1.4'
O O 0.0106 0.0060 'International Tables Vol C Tables 4.2.6.8 and 6.1.1.4'
Ru Ru -1.2594 0.8363 'International Tables Vol C Tables 4.2.6.8 and 6.1.1.4'

loop_
_geom_angle_atom_site_label_1
_geom_angle_atom_site_label_2
_geom_angle_atom_site_label_3
_geom_angle
_geom_angle_site_symmetry_1
N1 Ru1 C10 91.27(15) .
N1 Ru1 N6 173.59(14) .
C10 Ru1 N6 95.13(15) .
N1 Ru1 N4 90.36(14) .
C10 Ru1 N4 94.41(15) .
N6 Ru1 N4 88.83(13) .
N1 Ru1 N10 92.68(14) .
C10 Ru1 N10 87.57(15) .
N6 Ru1 N10 87.92(13) .
N4 Ru1 N10 176.33(12) .
N1 Ru1 N2 87.64(13) .
C10 Ru1 N2 178.82(14) .
N6 Ru1 N2 85.95(14) .
N4 Ru1 N2 85.15(14) .
N10 Ru1 N2 92.93(14) .
N1 N1 Ru1 173.0(4) 2_566
C3 N2 N3 106.4(3) .
C3 N2 Ru1 135.0(3) .
N3 N2 Ru1 117.9(3) .
C1 N3 N2 109.2(4) .
C1 N3 B1 131.4(4) .
N2 N3 B1 119.3(3) .
C6 N4 N5 106.3(3) .
C6 N4 Ru1 134.8(3) .
N5 N4 Ru1 118.8(3) .
C4 N5 N4 109.2(4) .
C4 N5 B1 131.2(4) .
N4 N5 B1 119.4(3) .
C9 N6 N7 106.3(3) .
C9 N6 Ru1 135.3(3) .
N7 N6 Ru1 118.4(2) .
C7 N7 N6 109.2(3) .
C7 N7 B1 130.0(4) .
N6 N7 B1 120.7(3) .
C10 N8 C11 111.2(4) .
C10 N8 C19 124.7(4) .
C11 N8 C19 123.9(3) .
C10 N9 C12 110.0(4) .
C10 N9 C13 130.4(4) .
C12 N9 C13 119.6(4) .
C24 N10 C20 117.6(4) .
C24 N10 Ru1 119.3(3) .
C20 N10 Ru1 123.0(3) .
N3 C1 C2 109.2(4) .
N3 C1 H1 125.4 .
C2 C1 H1 125.4 .
C1 C2 C3 103.8(4) .
C1 C2 H2 128.1 .
C3 C2 H2 128.1 .
N2 C3 C2 111.3(4) .
N2 C3 H3 124.3 .
C2 C3 H3 124.3 .
N5 C4 C5 108.9(4) .
N5 C4 H4 125.6 .
C5 C4 H4 125.6 .
C4 C5 C6 104.7(4) .
C4 C5 H5 127.7 .
C6 C5 H5 127.7 .
N4 C6 C5 110.9(4) .
N4 C6 H6 124.5 .
C5 C6 H6 124.5 .
N7 C7 C8 108.8(4) .
N7 C7 H7 125.6 .
C8 C7 H7 125.6 .
C7 C8 C9 104.7(4) .
C7 C8 H8 127.7 .
C9 C8 H8 127.7 .
N6 C9 C8 111.0(4) .
N6 C9 H9 124.5 .
C8 C9 H9 124.5 .
N9 C10 N8 104.2(4) .
N9 C10 Ru1 135.9(3) .
N8 C10 Ru1 119.8(3) .
C12 C11 N8 107.0(4) .
C12 C11 H11 126.5 .
N8 C11 H11 126.5 .
C11 C12 N9 107.5(4) .
C11 C12 H12 126.2 .
N9 C12 H12 126.2 .
C18 C13 C14 120.1(4) .
C18 C13 N9 121.3(4) .
C14 C13 N9 118.5(4) .
C15 C14 C13 120.1(4) .
C15 C14 H14 120.0 .
C13 C14 H14 120.0 .
C14 C15 C16 119.9(5) .
C14 C15 H15 120.0 .
C16 C15 H15 120.0 .
C17 C16 C15 120.0(5) .
C17 C16 H16 120.0 .
C15 C16 H16 120.0 .
C16 C17 C18 121.2(5) .
C16 C17 H17 119.4 .
C18 C17 H17 119.4 .
C13 C18 C17 118.8(4) .
C13 C18 H18 120.6 .
C17 C18 H18 120.6 .
N8 C19 C20 112.7(3) .
N8 C19 H19A 109.0 .
C20 C19 H19A 109.0 .
N8 C19 H19B 109.0 .
C20 C19 H19B 109.0 .
H19A C19 H19B 107.8 .
N10 C20 C21 120.3(4) .
N10 C20 C19 119.4(4) .
C21 C20 C19 120.3(4) .
C20 C21 C22 121.0(4) .
C20 C21 H21 119.5 .
C22 C21 H21 119.5 .
C23 C22 C21 118.7(4) .
C23 C22 H22 120.7 .
C21 C22 H22 120.7 .
C22 C23 C24 118.1(4) .
C22 C23 H23 121.0 .
C24 C23 H23 121.0 .
N10 C24 C23 124.4(4) .
N10 C24 H24 117.8 .
C23 C24 H24 117.8 .
N5 B1 N7 108.5(4) .
N5 B1 N3 107.9(4) .
N7 B1 N3 108.0(4) .
N5 B1 H1A 110.8 .
N7 B1 H1A 110.8 .
N3 B1 H1A 110.8 .
C26 C25 C30 115.4(4) .
C26 C25 B2 124.8(3) .
C30 C25 B2 119.4(4) .
C25 C26 C27 122.3(4) .
C25 C26 H26 118.9 .
C27 C26 H26 118.9 .
C28 C27 C26 121.0(4) .
C28 C27 C31 121.8(4) .
C26 C27 C31 117.2(4) .
C27 C28 C29 118.1(4) .
C27 C28 H28 120.9 .
C29 C28 H28 120.9 .
C28 C29 C30 120.8(4) .
C28 C29 C32 118.6(4) .
C30 C29 C32 120.6(4) .
C29 C30 C25 122.3(4) .
C29 C30 H30 118.9 .
C25 C30 H30 118.9 .
F1 C31 F2 106.2(4) .
F1 C31 F3 105.7(4) .
F2 C31 F3 105.3(4) .
F1 C31 C27 112.4(4) .
F2 C31 C27 114.3(4) .
F3 C31 C27 112.2(4) .
F6 C32 F5 109.4(5) .
F6 C32 F4 102.1(5) .
F5 C32 F4 103.4(4) .
F6 C32 C29 114.2(4) .
F5 C32 C29 113.4(4) .
F4 C32 C29 113.2(4) .
C38 C33 C34 114.7(4) .
C38 C33 B2 124.1(4) .
C34 C33 B2 121.2(3) .
C35 C34 C33 122.8(4) .
C35 C34 H34 118.6 .
C33 C34 H34 118.6 .
C34 C35 C36 121.1(4) .
C34 C35 C39 121.3(4) .
C36 C35 C39 117.5(4) .
C37 C36 C35 117.6(4) .
C37 C36 H36 121.2 .
C35 C36 H36 121.2 .
C36 C37 C38 120.7(4) .
C36 C37 C40 120.3(4) .
C38 C37 C40 119.0(4) .
C37 C38 C33 123.0(4) .
C37 C38 H38 118.5 .
C33 C38 H38 118.5 .
F9B C39 F7A 119.2(10) .
F9B C39 F8B 110.0(14) .
F7A C39 F8B 23.5(13) .
F9B C39 F9A 52.6(10) .
F7A C39 F9A 120.1(11) .
F7A C39 F8A 103.0(9) .
F9A C39 F8A 96.5(9) .
F9B C39 F7B 107.4(10) .
F8B C39 F7B 92.4(10) .
F9B C39 C35 120.6(8) .
F7A C39 C35 116.8(9) .
F8B C39 C35 113.3(11) .
F9A C39 C35 111.0(5) .
F8A C39 C35 105.5(5) .
F7B C39 C35 109.3(5) .
F10 C40 F11 104.2(4) .
F10 C40 F12 105.0(4) .
F11 C40 F12 107.4(4) .
F10 C40 C37 113.3(4) .
F11 C40 C37 113.2(4) .
F12 C40 C37 112.9(4) .
C46 C41 C42 115.7(4) .
C46 C41 B2 124.8(4) .
C42 C41 B2 119.5(4) .
C43 C42 C41 122.6(4) .
C43 C42 H42 118.7 .
C41 C42 H42 118.7 .
C44 C43 C42 120.3(4) .
C44 C43 C47 120.3(4) .
C42 C43 C47 119.4(4) .
C45 C44 C43 118.6(4) .
C45 C44 H44 120.7 .
C43 C44 H44 120.7 .
C44 C45 C46 120.9(4) .
C44 C45 C48 118.9(4) .
C46 C45 C48 120.1(4) .
C41 C46 C45 121.8(4) .
C41 C46 H46 119.1 .
C45 C46 H46 119.1 .
F15 C47 F14 107.9(4) .
F15 C47 F13 105.5(4) .
F14 C47 F13 105.1(4) .
F15 C47 C43 112.3(4) .
F14 C47 C43 112.6(4) .
F13 C47 C43 112.8(3) .
F18 C48 F17 105.8(5) .
F18 C48 F16 106.7(5) .
F17 C48 F16 105.0(4) .
F18 C48 C45 111.6(4) .
F17 C48 C45 113.7(4) .
F16 C48 C45 113.5(4) .
C50 C49 C54 115.1(4) .
C50 C49 B2 125.7(3) .
C54 C49 B2 119.2(3) .
C51 C50 C49 122.6(4) .
C51 C50 H50 118.7 .
C49 C50 H50 118.7 .
C52 C51 C50 120.9(4) .
C52 C51 C55 119.9(4) .
C50 C51 C55 119.0(3) .
C51 C52 C53 117.9(4) .
C51 C52 H52 121.0 .
C53 C52 H52 121.0 .
C54 C53 C52 121.0(4) .
C54 C53 C56 119.3(4) .
C52 C53 C56 119.7(4) .
C53 C54 C49 122.4(4) .
C53 C54 H54 118.8 .
C49 C54 H54 118.8 .
F19 C55 F20 106.2(4) .
F19 C55 F21 105.7(3) .
F20 C55 F21 105.5(3) .
F19 C55 C51 113.4(3) .
F20 C55 C51 112.1(4) .
F21 C55 C51 113.4(3) .
F23 C56 F24 105.6(4) .
F23 C56 F22 106.5(4) .
F24 C56 F22 106.4(4) .
F23 C56 C53 112.4(4) .
F24 C56 C53 113.0(4) .
F22 C56 C53 112.4(4) .
C33 B2 C41 111.5(3) .
C33 B2 C25 108.5(3) .
C41 B2 C25 106.4(3) .
C33 B2 C49 107.8(3) .
C41 B2 C49 111.4(3) .
C25 B2 C49 111.2(3) .
C57 O1 C59 113.0(5) .
O1 C57 C58 109.2(5) .
O1 C57 H57A 109.8 .
C58 C57 H57A 109.8 .
O1 C57 H57B 109.8 .
C58 C57 H57B 109.8 .
H57A C57 H57B 108.3 .
C57 C58 H58A 109.5 .
C57 C58 H58B 109.5 .
H58A C58 H58B 109.5 .
C57 C58 H58C 109.5 .
H58A C58 H58C 109.5 .
H58B C58 H58C 109.5 .
O1 C59 C60 109.2(5) .
O1 C59 H59A 109.8 .
C60 C59 H59A 109.8 .
O1 C59 H59B 109.8 .
C60 C59 H59B 109.8 .
H59A C59 H59B 108.3 .
C59 C60 H60A 109.5 .
C59 C60 H60B 109.5 .
H60A C60 H60B 109.5 .
C59 C60 H60C 109.5 .
H60A C60 H60C 109.5 .
H60B C60 H60C 109.5 .

loop_
_geom_bond_atom_site_label_1
_geom_bond_atom_site_label_2
_geom_bond_distance
_geom_bond_site_symmetry_2
Ru1 N1 1.941(3) .
Ru1 C10 2.041(4) .
Ru1 N6 2.058(3) .
Ru1 N4 2.074(4) .
Ru1 N10 2.102(4) .
Ru1 N2 2.126(4) .
N1 N1 1.103(6) 2_566
N2 C3 1.328(6) .
N2 N3 1.371(5) .
N3 C1 1.346(6) .
N3 B1 1.539(7) .
N4 C6 1.319(6) .
N4 N5 1.372(4) .
N5 C4 1.345(6) .
N5 B1 1.534(7) .
N6 C9 1.330(5) .
N6 N7 1.368(5) .
N7 C7 1.345(5) .
N7 B1 1.534(6) .
N8 C10 1.370(5) .
N8 C11 1.389(6) .
N8 C19 1.465(6) .
N9 C10 1.360(6) .
N9 C12 1.414(6) .
N9 C13 1.423(6) .
N10 C24 1.349(6) .
N10 C20 1.359(5) .
C1 C2 1.382(7) .
C1 H1 0.9500 .
C2 C3 1.398(6) .
C2 H2 0.9500 .
C3 H3 0.9500 .
C4 C5 1.363(7) .
C4 H4 0.9500 .
C5 C6 1.397(6) .
C5 H5 0.9500 .
C6 H6 0.9500 .
C7 C8 1.372(7) .
C7 H7 0.9500 .
C8 C9 1.386(6) .
C8 H8 0.9500 .
C9 H9 0.9500 .
C11 C12 1.322(7) .
C11 H11 0.9500 .
C12 H12 0.9500 .
C13 C18 1.388(6) .
C13 C14 1.390(7) .
C14 C15 1.384(7) .
C14 H14 0.9500 .
C15 C16 1.390(7) .
C15 H15 0.9500 .
C16 C17 1.360(7) .
C16 H16 0.9500 .
C17 C18 1.401(7) .
C17 H17 0.9500 .
C18 H18 0.9500 .
C19 C20 1.484(6) .
C19 H19A 0.9900 .
C19 H19B 0.9900 .
C20 C21 1.385(6) .
C21 C22 1.385(7) .
C21 H21 0.9500 .
C22 C23 1.370(6) .
C22 H22 0.9500 .
C23 C24 1.375(6) .
C23 H23 0.9500 .
C24 H24 0.9500 .
B1 H1A 1.0000 .
F1 C31 1.329(5) .
F2 C31 1.334(5) .
F3 C31 1.352(6) .
F4 C32 1.325(6) .
F5 C32 1.303(6) .
F6 C32 1.293(6) .
F7A C39 1.206(13) .
F8A C39 1.465(12) .
F9A C39 1.351(10) .
F7B C39 1.469(10) .
F8B C39 1.32(2) .
F9B C39 1.140(10) .
F10 C40 1.332(5) .
F11 C40 1.332(6) .
F12 C40 1.334(6) .
F13 C47 1.336(5) .
F14 C47 1.328(5) .
F15 C47 1.320(5) .
F16 C48 1.319(6) .
F17 C48 1.304(5) .
F18 C48 1.300(5) .
F19 C55 1.326(5) .
F20 C55 1.328(5) .
F21 C55 1.333(5) .
F22 C56 1.340(5) .
F23 C56 1.335(5) .
F24 C56 1.337(5) .
C25 C26 1.389(6) .
C25 C30 1.405(6) .
C25 B2 1.646(6) .
C26 C27 1.401(6) .
C26 H26 0.9500 .
C27 C28 1.376(6) .
C27 C31 1.498(6) .
C28 C29 1.379(6) .
C28 H28 0.9500 .
C29 C30 1.395(6) .
C29 C32 1.493(6) .
C30 H30 0.9500 .
C33 C38 1.403(6) .
C33 C34 1.403(6) .
C33 B2 1.636(6) .
C34 C35 1.384(6) .
C34 H34 0.9500 .
C35 C36 1.400(6) .
C35 C39 1.498(7) .
C36 C37 1.377(6) .
C36 H36 0.9500 .
C37 C38 1.401(6) .
C37 C40 1.483(6) .
C38 H38 0.9500 .
C41 C46 1.394(6) .
C41 C42 1.404(6) .
C41 B2 1.643(6) .
C42 C43 1.391(5) .
C42 H42 0.9500 .
C43 C44 1.382(6) .
C43 C47 1.499(6) .
C44 C45 1.375(6) .
C44 H44 0.9500 .
C45 C46 1.401(6) .
C45 C48 1.494(6) .
C46 H46 0.9500 .
C49 C50 1.399(5) .
C49 C54 1.405(6) .
C49 B2 1.648(6) .
C50 C51 1.386(6) .
C50 H50 0.9500 .
C51 C52 1.381(6) .
C51 C55 1.498(6) .
C52 C53 1.386(6) .
C52 H52 0.9500 .
C53 C54 1.382(6) .
C53 C56 1.505(6) .
C54 H54 0.9500 .
O1 C57 1.409(7) .
O1 C59 1.432(7) .
C57 C58 1.484(10) .
C57 H57A 0.9900 .
C57 H57B 0.9900 .
C58 H58A 0.9800 .
C58 H58B 0.9800 .
C58 H58C 0.9800 .
C59 C60 1.508(10) .
C59 H59A 0.9900 .
C59 H59B 0.9900 .
C60 H60A 0.9800 .
C60 H60B 0.9800 .
C60 H60C 0.9800 .

loop_
_geom_torsion_atom_site_label_1
_geom_torsion_atom_site_label_2
_geom_torsion_atom_site_label_3
_geom_torsion_atom_site_label_4
_geom_torsion
N1 Ru1 N2 C3 37.0(4)
N6 Ru1 N2 C3 -143.3(4)
N4 Ru1 N2 C3 127.5(4)
N10 Ru1 N2 C3 -55.6(4)
N1 Ru1 N2 N3 -132.8(3)
N6 Ru1 N2 N3 46.9(3)
N4 Ru1 N2 N3 -42.2(3)
N10 Ru1 N2 N3 134.6(3)
C3 N2 N3 C1 -0.5(5)
Ru1 N2 N3 C1 171.9(3)
C3 N2 N3 B1 -177.1(4)
Ru1 N2 N3 B1 -4.6(5)
N1 Ru1 N4 C6 -46.9(4)
C10 Ru1 N4 C6 44.4(4)
N6 Ru1 N4 C6 139.4(4)
N2 Ru1 N4 C6 -134.5(4)
N1 Ru1 N4 N5 136.4(3)
C10 Ru1 N4 N5 -132.3(3)
N6 Ru1 N4 N5 -37.2(3)
N2 Ru1 N4 N5 48.8(3)
C6 N4 N5 C4 -1.0(5)
Ru1 N4 N5 C4 176.5(3)
C6 N4 N5 B1 174.7(4)
Ru1 N4 N5 B1 -7.8(5)
C10 Ru1 N6 C9 -47.1(5)
N4 Ru1 N6 C9 -141.4(5)
N10 Ru1 N6 C9 40.2(5)
N2 Ru1 N6 C9 133.3(5)
C10 Ru1 N6 N7 136.4(3)
N4 Ru1 N6 N7 42.1(3)
N10 Ru1 N6 N7 -136.2(3)
N2 Ru1 N6 N7 -43.1(3)
C9 N6 N7 C7 0.9(5)
Ru1 N6 N7 C7 178.3(3)
C9 N6 N7 B1 -179.3(4)
Ru1 N6 N7 B1 -1.9(5)
N1 Ru1 N10 C24 -124.7(3)
C10 Ru1 N10 C24 144.2(3)
N6 Ru1 N10 C24 48.9(3)
N2 Ru1 N10 C24 -36.9(3)
N1 Ru1 N10 C20 58.1(3)
C10 Ru1 N10 C20 -33.0(3)
N6 Ru1 N10 C20 -128.3(3)
N2 Ru1 N10 C20 145.9(3)
N2 N3 C1 C2 0.4(5)
B1 N3 C1 C2 176.4(4)
N3 C1 C2 C3 -0.1(6)
N3 N2 C3 C2 0.5(5)
Ru1 N2 C3 C2 -170.1(3)
C1 C2 C3 N2 -0.2(6)
N4 N5 C4 C5 0.4(6)
B1 N5 C4 C5 -174.6(5)
N5 C4 C5 C6 0.3(6)
N5 N4 C6 C5 1.2(5)
Ru1 N4 C6 C5 -175.7(3)
C4 C5 C6 N4 -1.0(6)
N6 N7 C7 C8 -0.3(6)
B1 N7 C7 C8 180.0(5)
N7 C7 C8 C9 -0.4(6)
N7 N6 C9 C8 -1.2(5)
Ru1 N6 C9 C8 -178.0(4)
C7 C8 C9 N6 1.0(6)
C12 N9 C10 N8 1.5(5)
C13 N9 C10 N8 179.7(4)
C12 N9 C10 Ru1 -175.7(3)
C13 N9 C10 Ru1 2.4(7)
C11 N8 C10 N9 -1.7(5)
C19 N8 C10 N9 -178.2(4)
C11 N8 C10 Ru1 176.1(3)
C19 N8 C10 Ru1 -0.4(5)
N1 Ru1 C10 N9 118.9(4)
N6 Ru1 C10 N9 -60.8(4)
N4 Ru1 C10 N9 28.5(4)
N10 Ru1 C10 N9 -148.5(4)
N1 Ru1 C10 N8 -58.0(3)
N6 Ru1 C10 N8 122.3(3)
N4 Ru1 C10 N8 -148.5(3)
N10 Ru1 C10 N8 34.6(3)
C10 N8 C11 C12 1.3(5)
C19 N8 C11 C12 177.8(4)
N8 C11 C12 N9 -0.3(6)
C10 N9 C12 C11 -0.8(5)
C13 N9 C12 C11 -179.2(4)
C10 N9 C13 C18 57.2(6)
C12 N9 C13 C18 -124.8(5)
C10 N9 C13 C14 -126.1(5)
C12 N9 C13 C14 52.0(6)
C18 C13 C14 C15 0.7(7)
N9 C13 C14 C15 -176.1(4)
C13 C14 C15 C16 -0.9(8)
C14 C15 C16 C17 0.5(8)
C15 C16 C17 C18 0.0(8)
C14 C13 C18 C17 -0.2(7)
N9 C13 C18 C17 176.5(4)
C16 C17 C18 C13 -0.2(7)
C10 N8 C19 C20 -51.1(5)
C11 N8 C19 C20 132.9(4)
C24 N10 C20 C21 0.8(6)
Ru1 N10 C20 C21 178.1(3)
C24 N10 C20 C19 178.3(4)
Ru1 N10 C20 C19 -4.5(5)
N8 C19 C20 N10 52.1(5)
N8 C19 C20 C21 -130.4(4)
N10 C20 C21 C22 -0.8(6)
C19 C20 C21 C22 -178.2(4)
C20 C21 C22 C23 0.1(7)
C21 C22 C23 C24 0.5(7)
C20 N10 C24 C23 -0.2(6)
Ru1 N10 C24 C23 -177.6(3)
C22 C23 C24 N10 -0.4(7)
C4 N5 B1 N7 -123.8(5)
N4 N5 B1 N7 61.6(5)
C4 N5 B1 N3 119.4(5)
N4 N5 B1 N3 -55.2(5)
C7 N7 B1 N5 123.5(5)
N6 N7 B1 N5 -56.2(5)
C7 N7 B1 N3 -119.8(5)
N6 N7 B1 N3 60.5(5)
C1 N3 B1 N5 -113.6(5)
N2 N3 B1 N5 62.1(5)
C1 N3 B1 N7 129.3(5)
N2 N3 B1 N7 -55.0(5)
C30 C25 C26 C27 3.3(6)
B2 C25 C26 C27 -169.8(4)
C25 C26 C27 C28 -1.1(6)
C25 C26 C27 C31 176.7(4)
C26 C27 C28 C29 -1.5(6)
C31 C27 C28 C29 -179.2(4)
C27 C28 C29 C30 1.6(6)
C27 C28 C29 C32 -179.2(4)
C28 C29 C30 C25 0.7(7)
C32 C29 C30 C25 -178.5(4)
C26 C25 C30 C29 -3.1(6)
B2 C25 C30 C29 170.3(4)
C28 C27 C31 F1 120.4(4)
C26 C27 C31 F1 -57.4(5)
C28 C27 C31 F2 -0.8(6)
C26 C27 C31 F2 -178.6(4)
C28 C27 C31 F3 -120.6(4)
C26 C27 C31 F3 61.6(5)
C28 C29 C32 F6 -175.6(5)
C30 C29 C32 F6 3.6(8)
C28 C29 C32 F5 -49.3(7)
C30 C29 C32 F5 129.9(5)
C28 C29 C32 F4 68.1(6)
C30 C29 C32 F4 -112.7(5)
C38 C33 C34 C35 0.7(6)
B2 C33 C34 C35 -178.9(4)
C33 C34 C35 C36 0.0(7)
C33 C34 C35 C39 177.5(5)
C34 C35 C36 C37 -1.0(7)
C39 C35 C36 C37 -178.7(5)
C35 C36 C37 C38 1.4(7)
C35 C36 C37 C40 -179.9(4)
C36 C37 C38 C33 -0.8(7)
C40 C37 C38 C33 -179.5(4)
C34 C33 C38 C37 -0.3(6)
B2 C33 C38 C37 179.3(4)
C34 C35 C39 F9B -107.1(14)
C36 C35 C39 F9B 70.6(14)
C34 C35 C39 F7A 52.0(13)
C36 C35 C39 F7A -130.3(11)
C34 C35 C39 F8B 26.3(14)
C36 C35 C39 F8B -156.0(12)
C34 C35 C39 F9A -165.1(8)
C36 C35 C39 F9A 12.5(11)
C34 C35 C39 F8A -61.7(8)
C36 C35 C39 F8A 115.9(6)
C34 C35 C39 F7B 127.8(7)
C36 C35 C39 F7B -54.5(9)
C36 C37 C40 F10 -128.6(5)
C38 C37 C40 F10 50.1(6)
C36 C37 C40 F11 -10.1(6)
C38 C37 C40 F11 168.5(4)
C36 C37 C40 F12 112.2(5)
C38 C37 C40 F12 -69.1(6)
C46 C41 C42 C43 -2.3(5)
B2 C41 C42 C43 -179.6(3)
C41 C42 C43 C44 1.8(6)
C41 C42 C43 C47 -175.9(3)
C42 C43 C44 C45 0.4(5)
C47 C43 C44 C45 178.0(3)
C43 C44 C45 C46 -2.0(5)
C43 C44 C45 C48 175.5(3)
C42 C41 C46 C45 0.7(5)
B2 C41 C46 C45 177.9(3)
C44 C45 C46 C41 1.4(6)
C48 C45 C46 C41 -176.0(3)
C44 C43 C47 F15 -95.3(5)
C42 C43 C47 F15 82.4(5)
C44 C43 C47 F14 26.8(5)
C42 C43 C47 F14 -155.5(4)
C44 C43 C47 F13 145.6(4)
C42 C43 C47 F13 -36.7(5)
C44 C45 C48 F18 -82.4(6)
C46 C45 C48 F18 95.1(6)
C44 C45 C48 F17 37.1(5)
C46 C45 C48 F17 -145.3(4)
C44 C45 C48 F16 157.0(4)
C46 C45 C48 F16 -25.5(5)
C54 C49 C50 C51 -2.8(6)
B2 C49 C50 C51 177.3(4)
C49 C50 C51 C52 0.6(6)
C49 C50 C51 C55 176.6(4)
C50 C51 C52 C53 1.4(6)
C55 C51 C52 C53 -174.6(4)
C51 C52 C53 C54 -0.9(6)
C51 C52 C53 C56 -178.4(4)
C52 C53 C54 C49 -1.6(6)
C56 C53 C54 C49 176.0(4)
C50 C49 C54 C53 3.3(6)
B2 C49 C54 C53 -176.8(4)
C52 C51 C55 F19 -141.1(4)
C50 C51 C55 F19 42.8(5)
C52 C51 C55 F20 98.7(5)
C50 C51 C55 F20 -77.4(5)
C52 C51 C55 F21 -20.6(5)
C50 C51 C55 F21 163.3(4)
C54 C53 C56 F23 -81.2(5)
C52 C53 C56 F23 96.4(5)
C54 C53 C56 F24 159.3(4)
C52 C53 C56 F24 -23.0(6)
C54 C53 C56 F22 38.9(6)
C52 C53 C56 F22 -143.4(4)
C38 C33 B2 C41 -114.9(4)
C34 C33 B2 C41 64.6(5)
C38 C33 B2 C25 2.0(5)
C34 C33 B2 C25 -178.5(4)
C38 C33 B2 C49 122.5(4)
C34 C33 B2 C49 -57.9(5)
C46 C41 B2 C33 2.6(5)
C42 C41 B2 C33 179.7(3)
C46 C41 B2 C25 -115.6(4)
C42 C41 B2 C25 61.5(4)
C46 C41 B2 C49 123.1(4)
C42 C41 B2 C49 -59.8(5)
C26 C25 B2 C33 103.2(4)
C30 C25 B2 C33 -69.7(4)
C26 C25 B2 C41 -136.7(4)
C30 C25 B2 C41 50.5(5)
C26 C25 B2 C49 -15.3(5)
C30 C25 B2 C49 171.9(3)
C50 C49 B2 C33 126.5(4)
C54 C49 B2 C33 -53.3(5)
C50 C49 B2 C41 3.9(6)
C54 C49 B2 C41 -176.0(3)
C50 C49 B2 C25 -114.6(4)
C54 C49 B2 C25 65.5(5)
C59 O1 C57 C58 -177.9(5)
C57 O1 C59 C60 -177.0(5)
